data_2215821
loop_
_publ_author_name
'Li, Shu-Hong'
'Xu, Cai-Hong'

_publ_section_title
;
 (<i>Z</i>)-2,5-Dimethyl-3,4-diphenylhex-3-ene-2,5-diol
;
_journal_coeditor_code BV2060
_journal_issue 11
_journal_name_full 'Acta Crystallographica Section E'
_journal_page_first o4200
_journal_page_last o4200
_journal_paper_doi 10.1107/S1600536807042250
_journal_volume 63
_journal_year 2007
_chemical_formula_iupac 'C20 H24 O2'
_chemical_formula_moiety 'C20 H24 O2'
_chemical_formula_sum 'C20 H24 O2'
_chemical_formula_weight 296.39
_chemical_name_systematic
;
(<i>Z</i>)-2,5-Dimethyl-3,4-diphenylhex-3-ene-2,5-diol
;
_space_group_IT_number 14
_symmetry_cell_setting monoclinic
_symmetry_space_group_name_Hall '-P 2ybc'
_symmetry_space_group_name_H-M 'P 1 21/c 1'
_atom_sites_solution_hydrogens geom
_atom_sites_solution_primary direct
_atom_sites_solution_secondary difmap
_audit_creation_method SHELXL-97
_cell_angle_alpha 90.00
_cell_angle_beta 108.682(5)
_cell_angle_gamma 90.00
_cell_formula_units_Z 4
_cell_length_a 12.364(3)
_cell_length_b 16.826(4)
_cell_length_c 8.770(2)
_cell_measurement_reflns_used 2045
_cell_measurement_temperature 294(2)
_cell_measurement_theta_max 23.85
_cell_measurement_theta_min 2.42
_cell_volume 1728.4(7)
_computing_cell_refinement 'SAINT (Bruker, 1998)'
_computing_data_collection 'SMART (Bruker, 1998)'
_computing_data_reduction 'SAINT (Bruker, 1998)'
_computing_molecular_graphics 'SHELXTL (Sheldrick, 1997b)'
_computing_publication_material 'SHELXTL (Sheldrick, 1997b)'
_computing_structure_refinement 'SHELXL97 (Sheldrick, 1997a)'
_computing_structure_solution 'SHELXS97 (Sheldrick, 1990)'
_diffrn_ambient_temperature 294(2)
_diffrn_measured_fraction_theta_full 1.000
_diffrn_measured_fraction_theta_max 1.000
_diffrn_measurement_device_type 'Bruker SMART 1000 CCD area-detector'
_diffrn_measurement_method '\f and \w'
_diffrn_radiation_monochromator graphite
_diffrn_radiation_source 'fine-focus sealed tube'
_diffrn_radiation_type MoK\a
_diffrn_radiation_wavelength 0.71073
_diffrn_reflns_av_R_equivalents 0.0422
_diffrn_reflns_av_sigmaI/netI 0.0511
_diffrn_reflns_limit_h_max 11
_diffrn_reflns_limit_h_min -14
_diffrn_reflns_limit_k_max 20
_diffrn_reflns_limit_k_min -19
_diffrn_reflns_limit_l_max 10
_diffrn_reflns_limit_l_min -5
_diffrn_reflns_number 8635
_diffrn_reflns_theta_full 25.01
_diffrn_reflns_theta_max 25.01
_diffrn_reflns_theta_min 1.74
_diffrn_standards_decay_% 0
_exptl_absorpt_coefficient_mu 0.072
_exptl_absorpt_correction_T_max 0.9858
_exptl_absorpt_correction_T_min 0.9788
_exptl_absorpt_correction_type multi-scan
_exptl_absorpt_process_details '(SADABS; Sheldrick, 1996)'
_exptl_crystal_colour colourless
_exptl_crystal_density_diffrn 1.139
_exptl_crystal_density_method 'not measured'
_exptl_crystal_description platelet
_exptl_crystal_F_000 640
_exptl_crystal_size_max 0.30
_exptl_crystal_size_mid 0.26
_exptl_crystal_size_min 0.20
_refine_diff_density_max 0.141
_refine_diff_density_min -0.125
_refine_ls_extinction_coef 0.037(2)
_refine_ls_extinction_expression Fc^*^=kFc[1+0.001xFc^2^\l^3^/sin(2\q)]^-1/4^
_refine_ls_extinction_method 'SHELXL97 (Sheldrick, 1997a)'
_refine_ls_goodness_of_fit_ref 1.012
_refine_ls_hydrogen_treatment mixed
_refine_ls_matrix_type full
_refine_ls_number_parameters 212
_refine_ls_number_reflns 3053
_refine_ls_number_restraints 2
_refine_ls_restrained_S_all 1.012
_refine_ls_R_factor_all 0.0841
_refine_ls_R_factor_gt 0.0433
_refine_ls_shift/su_max 0.001
_refine_ls_shift/su_mean 0.000
_refine_ls_structure_factor_coef Fsqd
_refine_ls_weighting_details 'calc w=1/[\s^2^(Fo^2^)+(0.0409P)^2^+0.3594P] where P=(Fo^2^+2Fc^2^)/3'
_refine_ls_weighting_scheme calc
_refine_ls_wR_factor_gt 0.0923
_refine_ls_wR_factor_ref 0.1108
_reflns_number_gt 1914
_reflns_number_total 3053
_reflns_threshold_expression I>2\s(I)
_cod_data_source_file bv2060.cif
_cod_data_source_block I
_cod_original_sg_symbol_H-M 'P 21/c'
_cod_database_code 2215821
_cod_database_fobs_code 2215821

loop_
_symmetry_equiv_pos_as_xyz
'x, y, z'
'-x, y+1/2, -z+1/2'
'-x, -y, -z'
'x, -y-1/2, z-1/2'

loop_
_atom_site_type_symbol
_atom_site_label
_atom_site_fract_x
_atom_site_fract_y
_atom_site_fract_z
_atom_site_U_iso_or_equiv
_atom_site_adp_type
_atom_site_calc_flag
_atom_site_refinement_flags
_atom_site_occupancy
O O1 0.77809(13) 0.17589(8) 0.74092(16) 0.0544(4) Uani d D 1
O O2 0.77989(13) 0.19942(8) 0.45310(15) 0.0517(4) Uani d D 1
C C1 0.91048(17) -0.07738(11) 0.6473(2) 0.0487(5) Uani d . 1
H H1 0.9597 -0.0482 0.6079 0.058 Uiso calc R 1
C C2 0.9351(2) -0.15607(13) 0.6900(3) 0.0659(7) Uani d . 1
H H2 1.0005 -0.1795 0.6796 0.079 Uiso calc R 1
C C3 0.8625(2) -0.19964(13) 0.7481(3) 0.0716(7) Uani d . 1
H H3 0.8794 -0.2524 0.7781 0.086 Uiso calc R 1
C C4 0.7652(2) -0.16549(13) 0.7616(3) 0.0642(7) Uani d . 1
H H4 0.7157 -0.1952 0.7995 0.077 Uiso calc R 1
C C5 0.74132(18) -0.08725(11) 0.7191(2) 0.0485(5) Uani d . 1
H H5 0.6752 -0.0645 0.7286 0.058 Uiso calc R 1
C C6 0.81348(16) -0.04124(10) 0.6621(2) 0.0356(5) Uani d . 1
C C7 0.78709(15) 0.04481(10) 0.6162(2) 0.0321(4) Uani d . 1
C C8 0.83953(16) 0.10249(10) 0.7584(2) 0.0379(5) Uani d . 1
C C9 0.83320(19) 0.06978(12) 0.9172(2) 0.0544(6) Uani d . 1
H H9A 0.8624 0.1086 1.0005 0.082 Uiso calc R 1
H H9B 0.8780 0.0221 0.9442 0.082 Uiso calc R 1
H H9C 0.7552 0.0580 0.9069 0.082 Uiso calc R 1
C C10 0.96388(18) 0.11861(13) 0.7733(3) 0.0605(6) Uani d . 1
H H10A 0.9677 0.1421 0.6754 0.091 Uiso calc R 1
H H10B 1.0057 0.0695 0.7925 0.091 Uiso calc R 1
H H10C 0.9966 0.1543 0.8614 0.091 Uiso calc R 1
C C11 0.72791(15) 0.06071(10) 0.4617(2) 0.0321(4) Uani d . 1
C C12 0.68450(16) -0.00883(10) 0.3491(2) 0.0343(4) Uani d . 1
C C13 0.74947(18) -0.04143(12) 0.2630(2) 0.0475(5) Uani d . 1
H H13 0.8219 -0.0211 0.2766 0.057 Uiso calc R 1
C C14 0.7095(2) -0.10337(13) 0.1572(2) 0.0582(6) Uani d . 1
H H14 0.7546 -0.1241 0.0998 0.070 Uiso calc R 1
C C15 0.6033(2) -0.13453(13) 0.1366(3) 0.0629(7) Uani d . 1
H H15 0.5763 -0.1765 0.0656 0.076 Uiso calc R 1
C C16 0.5369(2) -0.10355(13) 0.2211(3) 0.0603(6) Uani d . 1
H H16 0.4649 -0.1246 0.2075 0.072 Uiso calc R 1
C C17 0.57722(17) -0.04096(11) 0.3267(2) 0.0454(5) Uani d . 1
H H17 0.5317 -0.0202 0.3834 0.054 Uiso calc R 1
C C18 0.69315(17) 0.14181(10) 0.3770(2) 0.0394(5) Uani d . 1
C C19 0.6856(2) 0.13876(12) 0.2005(2) 0.0632(7) Uani d . 1
H H19A 0.6655 0.1903 0.1531 0.095 Uiso calc R 1
H H19B 0.6284 0.1009 0.1450 0.095 Uiso calc R 1
H H19C 0.7581 0.1231 0.1920 0.095 Uiso calc R 1
C C20 0.5791(2) 0.16815(13) 0.3915(3) 0.0691(7) Uani d . 1
H H20A 0.5850 0.1716 0.5031 0.104 Uiso calc R 1
H H20B 0.5212 0.1302 0.3387 0.104 Uiso calc R 1
H H20C 0.5591 0.2193 0.3418 0.104 Uiso calc R 1
H H1A 0.781(2) 0.1982(14) 0.654(2) 0.095(10) Uiso d D 1
H H2A 0.778(2) 0.2382(11) 0.389(2) 0.089(9) Uiso d D 1

loop_
_atom_site_aniso_label
_atom_site_aniso_U_11
_atom_site_aniso_U_22
_atom_site_aniso_U_33
_atom_site_aniso_U_12
_atom_site_aniso_U_13
_atom_site_aniso_U_23
O1 0.0885(12) 0.0351(8) 0.0381(8) 0.0161(7) 0.0179(8) -0.0040(6)
O2 0.0783(11) 0.0328(8) 0.0376(8) -0.0157(7) 0.0097(7) 0.0031(6)
C1 0.0482(13) 0.0397(12) 0.0561(13) 0.0041(10) 0.0140(10) -0.0054(9)
C2 0.0624(16) 0.0436(14) 0.0833(18) 0.0183(12) 0.0119(13) -0.0084(12)
C3 0.092(2) 0.0308(12) 0.0811(18) 0.0125(14) 0.0120(15) 0.0068(11)
C4 0.0833(19) 0.0372(13) 0.0721(16) -0.0039(13) 0.0250(13) 0.0076(11)
C5 0.0523(14) 0.0354(12) 0.0585(13) 0.0007(10) 0.0187(10) 0.0048(10)
C6 0.0421(12) 0.0284(10) 0.0335(10) 0.0031(9) 0.0080(8) -0.0027(8)
C7 0.0363(11) 0.0285(10) 0.0343(10) 0.0006(8) 0.0153(8) -0.0025(8)
C8 0.0503(13) 0.0295(10) 0.0339(10) 0.0023(9) 0.0134(9) -0.0025(8)
C9 0.0783(16) 0.0498(13) 0.0338(11) 0.0005(11) 0.0160(10) -0.0031(9)
C10 0.0582(15) 0.0595(15) 0.0620(15) -0.0184(12) 0.0168(11) -0.0193(11)
C11 0.0353(11) 0.0281(10) 0.0353(10) -0.0003(8) 0.0149(8) -0.0021(8)
C12 0.0417(12) 0.0290(10) 0.0319(10) 0.0003(9) 0.0113(8) 0.0004(8)
C13 0.0461(13) 0.0484(12) 0.0486(12) -0.0020(10) 0.0158(10) -0.0111(10)
C14 0.0676(16) 0.0549(14) 0.0514(13) 0.0043(13) 0.0183(11) -0.0187(11)
C15 0.0778(18) 0.0470(14) 0.0538(14) -0.0081(13) 0.0068(12) -0.0203(11)
C16 0.0568(15) 0.0542(14) 0.0644(15) -0.0190(12) 0.0116(12) -0.0104(12)
C17 0.0457(13) 0.0425(12) 0.0490(12) -0.0054(10) 0.0166(10) -0.0055(9)
C18 0.0509(13) 0.0288(10) 0.0355(10) -0.0050(9) 0.0096(9) 0.0014(8)
C19 0.1003(19) 0.0448(13) 0.0359(12) -0.0130(13) 0.0096(12) 0.0031(9)
C20 0.0644(17) 0.0423(13) 0.1009(19) 0.0165(12) 0.0270(14) 0.0149(12)

loop_
_atom_type_symbol
_atom_type_description
_atom_type_scat_dispersion_real
_atom_type_scat_dispersion_imag
_atom_type_scat_source
C C 0.0033 0.0016 'International Tables Vol C Tables 4.2.6.8 and 6.1.1.4'
H H 0.0000 0.0000 'International Tables Vol C Tables 4.2.6.8 and 6.1.1.4'
O O 0.0106 0.0060 'International Tables Vol C Tables 4.2.6.8 and 6.1.1.4'

loop_
_geom_angle_atom_site_label_1
_geom_angle_atom_site_label_2
_geom_angle_atom_site_label_3
_geom_angle
C8 O1 H1A 107.3(18)
C18 O2 H2A 110.1(17)
C2 C1 C6 121.1(2)
C2 C1 H1 119.5
C6 C1 H1 119.5
C3 C2 C1 119.8(2)
C3 C2 H2 120.1
C1 C2 H2 120.1
C4 C3 C2 120.2(2)
C4 C3 H3 119.9
C2 C3 H3 119.9
C3 C4 C5 119.7(2)
C3 C4 H4 120.1
C5 C4 H4 120.1
C4 C5 C6 121.6(2)
C4 C5 H5 119.2
C6 C5 H5 119.2
C1 C6 C5 117.60(18)
C1 C6 C7 120.97(18)
C5 C6 C7 121.42(17)
C11 C7 C6 117.43(15)
C11 C7 C8 129.71(15)
C6 C7 C8 112.79(14)
O1 C8 C9 103.22(14)
O1 C8 C10 109.96(16)
C9 C8 C10 109.36(16)
O1 C8 C7 112.54(14)
C9 C8 C7 112.26(15)
C10 C8 C7 109.33(15)
C8 C9 H9A 109.5
C8 C9 H9B 109.5
H9A C9 H9B 109.5
C8 C9 H9C 109.5
H9A C9 H9C 109.5
H9B C9 H9C 109.5
C8 C10 H10A 109.5
C8 C10 H10B 109.5
H10A C10 H10B 109.5
C8 C10 H10C 109.5
H10A C10 H10C 109.5
H10B C10 H10C 109.5
C7 C11 C12 117.92(15)
C7 C11 C18 129.59(15)
C12 C11 C18 112.48(14)
C13 C12 C17 117.73(17)
C13 C12 C11 121.14(17)
C17 C12 C11 121.12(16)
C14 C13 C12 121.5(2)
C14 C13 H13 119.2
C12 C13 H13 119.2
C15 C14 C13 120.0(2)
C15 C14 H14 120.0
C13 C14 H14 120.0
C14 C15 C16 119.8(2)
C14 C15 H15 120.1
C16 C15 H15 120.1
C15 C16 C17 120.0(2)
C15 C16 H16 120.0
C17 C16 H16 120.0
C16 C17 C12 120.9(2)
C16 C17 H17 119.5
C12 C17 H17 119.5
O2 C18 C19 106.75(15)
O2 C18 C20 109.71(16)
C19 C18 C20 109.76(17)
O2 C18 C11 108.64(14)
C19 C18 C11 112.09(15)
C20 C18 C11 109.81(16)
C18 C19 H19A 109.5
C18 C19 H19B 109.5
H19A C19 H19B 109.5
C18 C19 H19C 109.5
H19A C19 H19C 109.5
H19B C19 H19C 109.5
C18 C20 H20A 109.5
C18 C20 H20B 109.5
H20A C20 H20B 109.5
C18 C20 H20C 109.5
H20A C20 H20C 109.5
H20B C20 H20C 109.5

loop_
_geom_bond_atom_site_label_1
_geom_bond_atom_site_label_2
_geom_bond_distance
O1 C8 1.432(2)
O1 H1A 0.863(10)
O2 C18 1.441(2)
O2 H2A 0.856(10)
C1 C2 1.383(3)
C1 C6 1.388(3)
C1 H1 0.9300
C2 C3 1.377(3)
C2 H2 0.9300
C3 C4 1.372(3)
C3 H3 0.9300
C4 C5 1.375(3)
C4 H4 0.9300
C5 C6 1.389(3)
C5 H5 0.9300
C6 C7 1.510(2)
C7 C11 1.345(2)
C7 C8 1.549(2)
C8 C9 1.522(3)
C8 C10 1.525(3)
C9 H9A 0.9600
C9 H9B 0.9600
C9 H9C 0.9600
C10 H10A 0.9600
C10 H10B 0.9600
C10 H10C 0.9600
C11 C12 1.514(2)
C11 C18 1.547(2)
C12 C13 1.381(3)
C12 C17 1.387(3)
C13 C14 1.377(3)
C13 H13 0.9300
C14 C15 1.371(3)
C14 H14 0.9300
C15 C16 1.373(3)
C15 H15 0.9300
C16 C17 1.386(3)
C16 H16 0.9300
C17 H17 0.9300
C18 C19 1.521(3)
C18 C20 1.522(3)
C19 H19A 0.9600
C19 H19B 0.9600
C19 H19C 0.9600
C20 H20A 0.9600
C20 H20B 0.9600
C20 H20C 0.9600

loop_
_geom_hbond_atom_site_label_D
_geom_hbond_atom_site_label_H
_geom_hbond_atom_site_label_A
_geom_hbond_site_symmetry_A
_geom_hbond_distance_DH
_geom_hbond_distance_HA
_geom_hbond_distance_DA
_geom_hbond_angle_DHA
O1 H1A O2 . 0.863(10) 1.756(14) 2.562(2) 155(2)
O2 H2A O1 4_565 0.856(10) 1.944(10) 2.7998(19) 177(2)

loop_
_geom_torsion_atom_site_label_1
_geom_torsion_atom_site_label_2
_geom_torsion_atom_site_label_3
_geom_torsion_atom_site_label_4
_geom_torsion
C6 C1 C2 C3 0.1(3)
C1 C2 C3 C4 0.8(4)
C2 C3 C4 C5 -0.9(4)
C3 C4 C5 C6 0.0(3)
C2 C1 C6 C5 -0.9(3)
C2 C1 C6 C7 179.66(18)
C4 C5 C6 C1 0.9(3)
C4 C5 C6 C7 -179.71(18)
C1 C6 C7 C11 87.2(2)
C5 C6 C7 C11 -92.1(2)
C1 C6 C7 C8 -90.0(2)
C5 C6 C7 C8 90.7(2)
C11 C7 C8 O1 28.7(3)
C6 C7 C8 O1 -154.52(16)
C11 C7 C8 C9 144.7(2)
C6 C7 C8 C9 -38.6(2)
C11 C7 C8 C10 -93.8(2)
C6 C7 C8 C10 82.98(19)
C6 C7 C11 C12 4.7(2)
C8 C7 C11 C12 -178.68(17)
C6 C7 C11 C18 -176.79(17)
C8 C7 C11 C18 -0.2(3)
C7 C11 C12 C13 -90.5(2)
C18 C11 C12 C13 90.8(2)
C7 C11 C12 C17 90.8(2)
C18 C11 C12 C17 -88.0(2)
C17 C12 C13 C14 0.4(3)
C11 C12 C13 C14 -178.34(18)
C12 C13 C14 C15 -0.5(3)
C13 C14 C15 C16 0.3(3)
C14 C15 C16 C17 0.1(3)
C15 C16 C17 C12 -0.2(3)
C13 C12 C17 C16 -0.1(3)
C11 C12 C17 C16 178.68(18)
C7 C11 C18 O2 31.8(3)
C12 C11 C18 O2 -149.64(15)
C7 C11 C18 C19 149.5(2)
C12 C11 C18 C19 -31.9(2)
C7 C11 C18 C20 -88.2(2)
C12 C11 C18 C20 90.37(19)

loop_
_cod_related_entry_id
_cod_related_entry_database
_cod_related_entry_code
1 ChemSpider 21197100
